data_1506153
loop_
_publ_author_name
'Yen, Wei-Nan'
'Lo, Shang-Shih'
'Kuo, Ming-Cheng'
'Mai, Chi-Lun'
'Lee, Gene-Hsiang'
'Peng, Shie-Ming'
'Yeh, Chen-Yu'

_publ_section_title
;
 Synthesis, structure, and optical and electrochemical properties of
 star-shaped porphyrin-triarylamine conjugates.
;
_journal_issue 19
_journal_name_full 'Organic letters'
_journal_page_first 4239
_journal_page_last 4242
_journal_paper_doi 10.1021/ol061478w
_journal_volume 8
_journal_year 2006
_chemical_formula_sum 'C110 H86 N8 O Zn'
_chemical_formula_weight 1601.24
_chemical_name_systematic
; 
 ? 
;
_space_group_IT_number 2
_symmetry_cell_setting triclinic
_symmetry_space_group_name_Hall '-P 1'
_symmetry_space_group_name_H-M 'P -1'
_atom_sites_solution_hydrogens geom
_atom_sites_solution_primary direct
_atom_sites_solution_secondary difmap
_audit_creation_method SHELXL-97
_cell_angle_alpha 91.146(1)
_cell_angle_beta 114.327(1)
_cell_angle_gamma 89.589(1)
_cell_formula_units_Z 2
_cell_length_a 10.7956(3)
_cell_length_b 20.8712(5)
_cell_length_c 22.6826(6)
_cell_measurement_reflns_used all
_cell_measurement_temperature 150(2)
_cell_measurement_theta_max 25.00
_cell_measurement_theta_min 1.00
_cell_volume 4656.1(2)
_computing_cell_refinement DENZO-SMN
_computing_data_collection 'NONIUS COLLECT'
_computing_data_reduction DENZO-SMN
_computing_molecular_graphics 'Bruker SHELXTL'
_computing_publication_material 'Bruker SHELXTL'
_computing_structure_refinement 'SHELXL-97 (Sheldrick, 1997)'
_computing_structure_solution 'SHELXS-97 (Sheldrick, 1990)'
_diffrn_ambient_temperature 150(2)
_diffrn_measured_fraction_theta_full 0.997
_diffrn_measured_fraction_theta_max 0.997
_diffrn_measurement_device_type 'NONIUS KappaCCD'
_diffrn_measurement_method '\w scans'
_diffrn_radiation_monochromator graphite
_diffrn_radiation_source 'fine-focus sealed tube'
_diffrn_radiation_type MoK\a
_diffrn_radiation_wavelength 0.71073
_diffrn_reflns_av_R_equivalents 0.0620
_diffrn_reflns_av_sigmaI/netI 0.0731
_diffrn_reflns_limit_h_max 12
_diffrn_reflns_limit_h_min -12
_diffrn_reflns_limit_k_max 24
_diffrn_reflns_limit_k_min -24
_diffrn_reflns_limit_l_max 22
_diffrn_reflns_limit_l_min -26
_diffrn_reflns_number 59144
_diffrn_reflns_theta_full 25.00
_diffrn_reflns_theta_max 25.00
_diffrn_reflns_theta_min 1.37
_exptl_absorpt_coefficient_mu 0.316
_exptl_absorpt_correction_T_max 0.990
_exptl_absorpt_correction_T_min 0.852
_exptl_absorpt_correction_type multi-scan
_exptl_crystal_colour dark-brown
_exptl_crystal_density_diffrn 1.142
_exptl_crystal_density_meas ?
_exptl_crystal_density_method 'not measured'
_exptl_crystal_description needle
_exptl_crystal_F_000 1680
_exptl_crystal_size_max 0.50
_exptl_crystal_size_mid 0.10
_exptl_crystal_size_min 0.05
_refine_diff_density_max 0.868
_refine_diff_density_min -0.369
_refine_diff_density_rms 0.093
_refine_ls_extinction_coef 0.0041(9)
_refine_ls_extinction_expression Fc^*^=kFc[1+0.001xFc^2^\l^3^/sin(2\q)]^-1/4^
_refine_ls_extinction_method SHELXL
_refine_ls_goodness_of_fit_ref 1.042
_refine_ls_hydrogen_treatment constr
_refine_ls_matrix_type full
_refine_ls_number_parameters 1047
_refine_ls_number_reflns 16327
_refine_ls_number_restraints 12
_refine_ls_restrained_S_all 1.045
_refine_ls_R_factor_all 0.1224
_refine_ls_R_factor_gt 0.0782
_refine_ls_shift/su_max 0.005
_refine_ls_shift/su_mean 0.000
_refine_ls_structure_factor_coef Fsqd
_refine_ls_weighting_details 'calc w=1/[\s^2^(Fo^2^)+(0.1488P)^2^+3.8037P] where P=(Fo^2^+2Fc^2^)/3'
_refine_ls_weighting_scheme calc
_refine_ls_wR_factor_gt 0.2235
_refine_ls_wR_factor_ref 0.2548
_reflns_number_gt 10586
_reflns_number_total 16327
_reflns_threshold_expression >2sigma(I)
_cod_data_source_file ol061478wsi20060811_063908.cif
_cod_data_source_block ic11748
_cod_depositor_comments
;
The following automatic conversions were performed:

'_symmetry_cell_setting' value 'Triclinic' changed to 'triclinic'
according to /home/saulius/struct/CIF-dictionaries/cif_core.dic
dictionary named 'cif_core.dic' version 2.4.1 from 2010-06-29.

Automatic conversion script
Id: cif_fix_values 1715 2011-07-08 13:25:40Z adriana 

The following automatic conversions were performed:

'_exptl_crystal_density_meas' value 'not_measured' was changed to '?'
- the value is perceived as not measured.

Automatic conversion script
Id: cif_fix_values 3008 2015-01-20 13:52:24Z robertas 
;
_cod_original_sg_symbol_H-M P-1
_cod_database_code 1506153

loop_
_symmetry_equiv_pos_as_xyz
'x, y, z'
'-x, -y, -z'

loop_
_atom_site_label
_atom_site_type_symbol
_atom_site_fract_x
_atom_site_fract_y
_atom_site_fract_z
_atom_site_U_iso_or_equiv
_atom_site_adp_type
_atom_site_occupancy
_atom_site_symmetry_multiplicity
_atom_site_calc_flag
_atom_site_refinement_flags
_atom_site_disorder_assembly
_atom_site_disorder_group
Zn Zn 0.50468(4) 0.98362(2) 0.88823(2) 0.03288(19) Uani 1 1 d . . .
O1 O 0.6118(3) 0.92007(13) 0.84766(14) 0.0391(7) Uani 1 1 d . . .
N1 N 0.4956(3) 1.05942(15) 0.83046(16) 0.0321(8) Uani 1 1 d . . .
N2 N 0.3118(3) 0.95713(16) 0.82470(17) 0.0349(8) Uani 1 1 d . . .
N3 N 0.4941(3) 0.91962(15) 0.95382(16) 0.0318(8) Uani 1 1 d . . .
N4 N 0.6804(3) 1.02071(15) 0.95884(16) 0.0322(8) Uani 1 1 d . . .
N5 N -0.3360(4) 1.1392(2) 0.3915(2) 0.0676(13) Uani 1 1 d . C .
N6 N 1.2236(7) 1.3680(3) 0.8372(4) 0.0302(16) Uiso 0.50 1 d P A 1
N6' N 1.2472(7) 1.3803(3) 0.8672(4) 0.0360(18) Uiso 0.50 1 d P A 2
N7 N 1.2773(4) 0.7949(2) 1.3872(2) 0.0647(12) Uani 1 1 d . . .
N8 N -0.3013(7) 0.6023(3) 0.8639(3) 0.0389(16) Uiso 0.50 1 d P B 1
N8' N -0.2510(8) 0.6019(4) 0.9258(4) 0.0493(19) Uiso 0.50 1 d P B 2
C1 C 0.2340(4) 0.90888(19) 0.8323(2) 0.0355(10) Uani 1 1 d . . .
C2 C 0.1052(4) 0.9058(2) 0.7770(2) 0.0454(11) Uani 1 1 d . . .
H2A H 0.0334 0.8766 0.7703 0.054 Uiso 1 1 calc R . .
C3 C 0.1056(4) 0.9522(2) 0.7365(2) 0.0447(11) Uani 1 1 d . . .
H3A H 0.0340 0.9619 0.6960 0.054 Uiso 1 1 calc R . .
C4 C 0.2349(4) 0.9842(2) 0.7663(2) 0.0367(10) Uani 1 1 d . . .
C5 C 0.2751(4) 1.0359(2) 0.7392(2) 0.0383(10) Uani 1 1 d . . .
C6 C 0.3970(4) 1.0709(2) 0.7700(2) 0.0370(10) Uani 1 1 d . . .
C7 C 0.4364(4) 1.1243(2) 0.7420(2) 0.0422(11) Uani 1 1 d . . .
H7A H 0.3861 1.1417 0.7006 0.051 Uiso 1 1 calc R . .
C8 C 0.5587(4) 1.1446(2) 0.7862(2) 0.0415(11) Uani 1 1 d . . .
H8A H 0.6104 1.1793 0.7816 0.050 Uiso 1 1 calc R . .
C9 C 0.5959(4) 1.10407(19) 0.8411(2) 0.0358(10) Uani 1 1 d . . .
C10 C 0.7182(4) 1.10891(18) 0.8975(2) 0.0354(10) Uani 1 1 d . . .
C11 C 0.7570(4) 1.06974(18) 0.9523(2) 0.0329(9) Uani 1 1 d . . .
C12 C 0.8832(4) 1.0752(2) 1.0083(2) 0.0380(10) Uani 1 1 d . . .
H12D H 0.9536 1.1054 1.0154 0.046 Uiso 1 1 calc R . .
C13 C 0.8824(4) 1.0290(2) 1.0490(2) 0.0380(10) Uani 1 1 d . . .
H13A H 0.9523 1.0205 1.0904 0.046 Uiso 1 1 calc R . .
C14 C 0.7559(4) 0.99526(18) 1.0180(2) 0.0333(9) Uani 1 1 d . . .
C15 C 0.7155(4) 0.94244(19) 1.0446(2) 0.0339(9) Uani 1 1 d . . .
C16 C 0.5924(4) 0.90797(18) 1.0142(2) 0.0335(9) Uani 1 1 d . . .
C17 C 0.5537(4) 0.85498(19) 1.0421(2) 0.0378(10) Uani 1 1 d . . .
H17A H 0.6042 0.8378 1.0837 0.045 Uiso 1 1 calc R . .
C18 C 0.4320(4) 0.8341(2) 0.9981(2) 0.0401(10) Uani 1 1 d . . .
H18A H 0.3807 0.7993 1.0029 0.048 Uiso 1 1 calc R . .
C19 C 0.3946(4) 0.87443(18) 0.9427(2) 0.0334(9) Uani 1 1 d . . .
C20 C 0.2740(4) 0.86859(19) 0.8859(2) 0.0358(10) Uani 1 1 d . . .
C21 C 0.1838(4) 1.0544(2) 0.6756(2) 0.0436(11) Uani 1 1 d . . .
C22 C 0.1024(5) 1.0690(2) 0.6230(2) 0.0466(11) Uani 1 1 d . . .
C23 C -0.0029(5) 1.0860(2) 0.5625(2) 0.0490(12) Uani 1 1 d . . .
C24 C -0.0094(5) 1.1460(2) 0.5345(2) 0.0590(14) Uani 1 1 d . . .
H24A H 0.0624 1.1757 0.5553 0.071 Uiso 1 1 calc R . .
C25 C -0.1153(6) 1.1630(3) 0.4786(2) 0.0627(14) Uani 1 1 d . . .
H25A H -0.1161 1.2042 0.4613 0.075 Uiso 1 1 calc R . .
C26 C -0.2222(5) 1.1207(3) 0.4466(2) 0.0558(13) Uani 1 1 d . . .
C27 C -0.2161(5) 1.0599(3) 0.4714(3) 0.0630(15) Uani 1 1 d . . .
H27A H -0.2861 1.0297 0.4494 0.076 Uiso 1 1 calc R . .
C28 C -0.1073(5) 1.0432(3) 0.5285(2) 0.0589(14) Uani 1 1 d . . .
H28A H -0.1044 1.0014 0.5447 0.071 Uiso 1 1 calc R . .
C29 C -0.4569(5) 1.1009(3) 0.3684(3) 0.0620(15) Uani 1 1 d . . .
C30 C -0.5505(6) 1.1084(3) 0.3960(3) 0.0752(17) Uani 1 1 d . . .
H30A H -0.5330 1.1378 0.4310 0.090 Uiso 1 1 calc R . .
C31 C -0.6696(6) 1.0725(3) 0.3716(3) 0.0785(18) Uani 1 1 d . . .
H31A H -0.7336 1.0777 0.3902 0.094 Uiso 1 1 calc R . .
C32 C -0.6962(6) 1.0298(3) 0.3215(3) 0.0660(15) Uani 1 1 d . . .
H32A H -0.7781 1.0055 0.3051 0.079 Uiso 1 1 calc R . .
C33 C -0.6025(6) 1.0222(3) 0.2947(3) 0.0692(16) Uani 1 1 d . . .
H33A H -0.6196 0.9923 0.2601 0.083 Uiso 1 1 calc R . .
C34 C -0.4844(6) 1.0579(3) 0.3182(3) 0.0657(15) Uani 1 1 d . . .
H34A H -0.4212 1.0526 0.2992 0.079 Uiso 1 1 calc R . .
C35 C -0.3347(7) 1.1923(3) 0.3537(3) 0.0731(17) Uani 1 1 d . . .
C36 C -0.4015(13) 1.2457(6) 0.3388(6) 0.060(3) Uiso 0.50 1 d P C 1
H36A H -0.4614 1.2528 0.3594 0.072 Uiso 0.50 1 calc PR C 1
C37 C -0.4006(15) 1.2965(6) 0.2961(7) 0.056(4) Uiso 0.50 1 d P C 1
H37A H -0.4598 1.3324 0.2870 0.067 Uiso 0.50 1 calc PR C 1
C38 C -0.3050(15) 1.2883(7) 0.2694(7) 0.074(4) Uiso 0.50 1 d P C 1
H38A H -0.2978 1.3201 0.2417 0.088 Uiso 0.50 1 calc PR C 1
C39 C -0.2204(14) 1.2349(6) 0.2823(6) 0.068(3) Uiso 0.50 1 d P C 1
H39A H -0.1578 1.2308 0.2628 0.081 Uiso 0.50 1 calc PR C 1
C40 C -0.2267(15) 1.1880(7) 0.3229(7) 0.062(4) Uiso 0.50 1 d P C 1
H40A H -0.1657 1.1528 0.3326 0.075 Uiso 0.50 1 calc PR C 1
C36' C -0.4505(14) 1.2350(6) 0.3489(6) 0.068(3) Uiso 0.50 1 d P C 2
H36B H -0.5107 1.2254 0.3685 0.082 Uiso 0.50 1 calc PR C 2
C37' C -0.4623(17) 1.2908(7) 0.3125(7) 0.090(4) Uiso 0.50 1 d P C 2
H37B H -0.5272 1.3235 0.3080 0.108 Uiso 0.50 1 calc PR C 2
C38' C -0.367(2) 1.2938(9) 0.2828(10) 0.092(6) Uiso 0.50 1 d P C 2
H38B H -0.3734 1.3302 0.2572 0.110 Uiso 0.50 1 calc PR C 2
C39' C -0.2779(19) 1.2540(9) 0.2870(8) 0.095(5) Uiso 0.50 1 d P C 2
H39B H -0.2188 1.2597 0.2660 0.114 Uiso 0.50 1 calc PR C 2
C40' C -0.2690(18) 1.1991(8) 0.3255(8) 0.075(5) Uiso 0.50 1 d P C 2
H40B H -0.2052 1.1666 0.3277 0.089 Uiso 0.50 1 calc PR C 2
C41 C 0.8120(4) 1.15806(19) 0.8987(2) 0.0373(10) Uani 1 1 d . . .
C42 C 0.8889(4) 1.1976(2) 0.8962(2) 0.0425(11) Uani 1 1 d . . .
C43 C 0.9777(5) 1.2444(2) 0.8881(3) 0.0466(12) Uani 1 1 d . A .
C44 C 1.1157(5) 1.2478(2) 0.9282(2) 0.0452(11) Uani 1 1 d . . .
H44A H 1.1530 1.2196 0.9636 0.054 Uiso 1 1 calc R . .
C45 C 1.1995(5) 1.2914(2) 0.9175(3) 0.0504(12) Uani 1 1 d . A .
H45A H 1.2928 1.2940 0.9464 0.061 Uiso 1 1 calc R . .
C46 C 1.1481(5) 1.3312(2) 0.8649(3) 0.0687(17) Uani 1 1 d . . .
C47 C 1.0116(6) 1.3286(3) 0.8244(4) 0.114(3) Uani 1 1 d . A .
H47A H 0.9753 1.3558 0.7882 0.136 Uiso 1 1 calc R . .
C48 C 0.9270(5) 1.2858(3) 0.8368(4) 0.086(2) Uani 1 1 d . . .
H48A H 0.8326 1.2850 0.8094 0.103 Uiso 1 1 calc R A .
C49 C 1.3720(4) 1.3582(2) 0.8662(2) 0.0465(12) Uani 1 1 d . . .
C50 C 1.4687(5) 1.4062(2) 0.8855(3) 0.0541(13) Uani 1 1 d . A .
H50A H 1.4434 1.4492 0.8892 0.065 Uiso 1 1 calc R . .
C51 C 1.6016(5) 1.3912(2) 0.8993(3) 0.0704(17) Uani 1 1 d . . .
H51A H 1.6676 1.4245 0.9117 0.084 Uiso 1 1 calc R A .
C52 C 1.6414(5) 1.3292(3) 0.8955(3) 0.0765(19) Uani 1 1 d . A .
H52A H 1.7341 1.3196 0.9059 0.092 Uiso 1 1 calc R . .
C53 C 1.5460(5) 1.2817(2) 0.8767(3) 0.0539(13) Uani 1 1 d . . .
H53A H 1.5728 1.2385 0.8747 0.065 Uiso 1 1 calc R A .
C54 C 1.4116(5) 1.2958(2) 0.8605(2) 0.0485(12) Uani 1 1 d . A .
H54A H 1.3453 1.2627 0.8452 0.058 Uiso 1 1 calc R . .
C55 C 1.1696(9) 1.4192(4) 0.7944(4) 0.043(2) Uiso 0.50 1 d P A 1
C56 C 1.0773(9) 1.4593(4) 0.7986(4) 0.042(2) Uiso 0.50 1 d P A 1
H56A H 1.0463 1.4538 0.8318 0.050 Uiso 0.50 1 calc PR A 1
C57 C 1.0247(10) 1.5093(5) 0.7553(5) 0.054(2) Uiso 0.50 1 d P A 1
H57A H 0.9595 1.5377 0.7595 0.064 Uiso 0.50 1 calc PR A 1
C58 C 1.0670(11) 1.5173(5) 0.7074(6) 0.065(3) Uiso 0.50 1 d P A 1
H58A H 1.0310 1.5515 0.6781 0.077 Uiso 0.50 1 calc PR A 1
C59 C 1.1591(13) 1.4777(6) 0.7007(6) 0.078(3) Uiso 0.50 1 d P A 1
H59A H 1.1886 1.4835 0.6670 0.093 Uiso 0.50 1 calc PR A 1
C60 C 1.2103(11) 1.4280(5) 0.7438(5) 0.063(3) Uiso 0.50 1 d P A 1
H60A H 1.2743 1.3993 0.7390 0.076 Uiso 0.50 1 calc PR A 1
C55' C 1.1991(9) 1.4435(4) 0.8471(4) 0.045(2) Uiso 0.50 1 d P A 2
C56' C 1.1936(11) 1.4677(6) 0.7911(5) 0.064(3) Uiso 0.50 1 d P A 2
H56B H 1.2183 1.4410 0.7632 0.076 Uiso 0.50 1 calc PR A 2
C57' C 1.1523(13) 1.5313(6) 0.7727(7) 0.083(4) Uiso 0.50 1 d P A 2
H57B H 1.1482 1.5478 0.7331 0.099 Uiso 0.50 1 calc PR A 2
C58' C 1.1191(13) 1.5675(7) 0.8138(6) 0.083(4) Uiso 0.50 1 d P A 2
H58B H 1.0913 1.6104 0.8021 0.099 Uiso 0.50 1 calc PR A 2
C59' C 1.1226(13) 1.5467(6) 0.8712(6) 0.079(3) Uiso 0.50 1 d P . 2
H59B H 1.0970 1.5739 0.8984 0.095 Uiso 0.50 1 calc PR . 2
C60' C 1.1662(11) 1.4823(5) 0.8886(6) 0.063(3) Uiso 0.50 1 d P . 2
H60B H 1.1724 1.4654 0.9288 0.075 Uiso 0.50 1 d PR . 2
C61 C 0.8078(4) 0.92062(19) 1.1061(2) 0.0363(10) Uani 1 1 d . . .
C62 C 0.8853(4) 0.8997(2) 1.1570(2) 0.0391(10) Uani 1 1 d . . .
C63 C 0.9818(4) 0.8732(2) 1.2158(2) 0.0418(11) Uani 1 1 d . . .
C64 C 1.1197(5) 0.8846(2) 1.2345(2) 0.0499(12) Uani 1 1 d . . .
H64A H 1.1480 0.9107 1.2085 0.060 Uiso 1 1 calc R . .
C65 C 1.2161(5) 0.8587(3) 1.2899(2) 0.0551(13) Uani 1 1 d . . .
H65A H 1.3097 0.8665 1.3011 0.066 Uiso 1 1 calc R . .
C66 C 1.1780(5) 0.8213(3) 1.3296(2) 0.0555(13) Uani 1 1 d . . .
C67 C 1.0393(5) 0.8090(2) 1.3108(2) 0.0537(13) Uani 1 1 d . . .
H67A H 1.0108 0.7828 1.3366 0.064 Uiso 1 1 calc R . .
C68 C 0.9448(5) 0.8347(2) 1.2552(2) 0.0476(12) Uani 1 1 d . . .
H68A H 0.8512 0.8260 1.2433 0.057 Uiso 1 1 calc R . .
C69 C 1.4065(5) 0.8254(3) 1.4168(2) 0.0615(14) Uani 1 1 d . . .
C70 C 1.4132(6) 0.8914(3) 1.4272(2) 0.0668(16) Uani 1 1 d . . .
H70A H 1.3322 0.9153 1.4177 0.080 Uiso 1 1 calc R . .
C71 C 1.5379(6) 0.9223(3) 1.4515(3) 0.0753(17) Uani 1 1 d . . .
H71A H 1.5420 0.9676 1.4574 0.090 Uiso 1 1 calc R . .
C72 C 1.6557(6) 0.8876(4) 1.4670(3) 0.0794(18) Uani 1 1 d . . .
H72A H 1.7411 0.9088 1.4824 0.095 Uiso 1 1 calc R . .
C73 C 1.6486(7) 0.8218(4) 1.4600(3) 0.087(2) Uani 1 1 d . . .
H73A H 1.7302 0.7976 1.4729 0.105 Uiso 1 1 calc R . .
C74 C 1.5252(6) 0.7906(3) 1.4347(3) 0.0747(17) Uani 1 1 d . . .
H74A H 1.5218 0.7453 1.4297 0.090 Uiso 1 1 calc R . .
C75 C 1.2623(6) 0.7330(3) 1.4068(3) 0.0661(15) Uani 1 1 d . . .
C76 C 1.3022(6) 0.7204(3) 1.4710(3) 0.0784(18) Uani 1 1 d . . .
H76A H 1.3378 0.7539 1.5024 0.094 Uiso 1 1 calc R . .
C77 C 1.2910(8) 0.6596(4) 1.4902(4) 0.104(2) Uani 1 1 d . . .
H77A H 1.3195 0.6511 1.5349 0.125 Uiso 1 1 calc R . .
C78 C 1.2390(9) 0.6114(4) 1.4453(5) 0.115(3) Uani 1 1 d . . .
H78A H 1.2325 0.5694 1.4591 0.139 Uiso 1 1 calc R . .
C79 C 1.1954(10) 0.6230(4) 1.3796(4) 0.127(3) Uani 1 1 d . . .
H79A H 1.1578 0.5897 1.3481 0.153 Uiso 1 1 calc R . .
C80 C 1.2085(9) 0.6842(3) 1.3617(4) 0.112(3) Uani 1 1 d . . .
H80A H 1.1797 0.6932 1.3171 0.134 Uiso 1 1 calc R . .
C81 C 0.1834(4) 0.8180(2) 0.8838(2) 0.0393(10) Uani 1 1 d . . .
C82 C 0.1088(4) 0.7756(2) 0.8828(2) 0.0426(11) Uani 1 1 d . . .
C83 C 0.0152(4) 0.7285(2) 0.8855(3) 0.0537(13) Uani 1 1 d . . .
C84 C -0.0257(8) 0.7226(4) 0.9282(4) 0.0346(18) Uiso 0.50 1 d P B 1
H84A H 0.0151 0.7484 0.9663 0.042 Uiso 0.50 1 calc PR B 1
C85 C -0.1270(8) 0.6810(4) 0.9244(4) 0.0374(19) Uiso 0.50 1 d P B 1
H85A H -0.1505 0.6768 0.9601 0.045 Uiso 0.50 1 calc PR B 1
C86 C -0.1940(9) 0.6454(5) 0.8688(5) 0.034(2) Uiso 0.50 1 d P B 1
C87 C -0.1628(8) 0.6520(4) 0.8158(4) 0.0338(18) Uiso 0.50 1 d P B 1
H87A H -0.2118 0.6282 0.7770 0.041 Uiso 0.50 1 calc PR B 1
C88 C -0.0598(8) 0.6934(4) 0.8195(4) 0.0340(18) Uiso 0.50 1 d P B 1
H88A H -0.0368 0.6998 0.7839 0.041 Uiso 0.50 1 calc PR B 1
C84' C 0.0548(10) 0.6998(4) 0.9563(4) 0.043(2) Uiso 0.50 1 d P B 2
H84B H 0.1387 0.7112 0.9908 0.052 Uiso 0.50 1 calc PR B 2
C85' C -0.0337(9) 0.6584(4) 0.9667(5) 0.047(2) Uiso 0.50 1 d P B 2
H85B H -0.0112 0.6413 1.0084 0.056 Uiso 0.50 1 calc PR B 2
C86' C -0.1552(9) 0.6424(5) 0.9158(5) 0.041(2) Uiso 0.50 1 d P B 2
C87' C -0.1889(11) 0.6652(6) 0.8532(6) 0.048(3) Uiso 0.50 1 d P B 2
H87B H -0.2704 0.6525 0.8177 0.058 Uiso 0.50 1 calc PR B 2
C88' C -0.0963(10) 0.7078(5) 0.8454(5) 0.048(2) Uiso 0.50 1 d P B 2
H88B H -0.1232 0.7233 0.8028 0.058 Uiso 0.50 1 calc PR B 2
C89 C -0.3892(4) 0.6194(2) 0.8976(2) 0.0405(10) Uani 1 1 d . . .
C90 C -0.4147(9) 0.5760(4) 0.9328(4) 0.045(2) Uiso 0.50 1 d P B 1
H90B H -0.3733 0.5349 0.9388 0.054 Uiso 0.50 1 calc PR B 1
C91 C -0.5039(10) 0.5921(5) 0.9609(5) 0.055(2) Uiso 0.50 1 d P B 1
H91A H -0.5219 0.5619 0.9872 0.066 Uiso 0.50 1 calc PR B 1
C92 C -0.5650(10) 0.6496(5) 0.9514(5) 0.053(2) Uiso 0.50 1 d P B 1
H92A H -0.6274 0.6593 0.9701 0.063 Uiso 0.50 1 calc PR B 1
C93 C -0.5380(11) 0.6948(5) 0.9148(6) 0.048(3) Uiso 0.50 1 d P B 1
H93A H -0.5782 0.7360 0.9100 0.058 Uiso 0.50 1 calc PR B 1
C94 C -0.4496(10) 0.6795(5) 0.8842(6) 0.042(3) Uiso 0.50 1 d P B 1
H94A H -0.4330 0.7085 0.8564 0.050 Uiso 0.50 1 calc PR B 1
C95 C -0.3382(8) 0.5487(4) 0.8206(4) 0.0369(19) Uiso 0.50 1 d P B 1
C96 C -0.4741(9) 0.5355(4) 0.7815(4) 0.043(2) Uiso 0.50 1 d P B 1
H96A H -0.5432 0.5626 0.7838 0.051 Uiso 0.50 1 calc PR B 1
C97 C -0.5086(11) 0.4838(5) 0.7399(5) 0.059(3) Uiso 0.50 1 d P B 1
H97A H -0.6016 0.4763 0.7125 0.070 Uiso 0.50 1 calc PR B 1
C98 C -0.4082(10) 0.4408(5) 0.7366(5) 0.055(2) Uiso 0.50 1 d P B 1
H98A H -0.4313 0.4043 0.7084 0.065 Uiso 0.50 1 calc PR B 1
C99 C -0.2774(9) 0.4553(5) 0.7763(4) 0.049(2) Uiso 0.50 1 d P B 1
H99A H -0.2078 0.4277 0.7754 0.058 Uiso 0.50 1 calc PR B 1
C100 C -0.2413(9) 0.5055(4) 0.8161(4) 0.041(2) Uiso 0.50 1 d P B 1
H10C H -0.1477 0.5128 0.8424 0.049 Uiso 0.50 1 calc PR B 1
C90' C -0.4861(9) 0.5725(5) 0.8644(4) 0.047(2) Uiso 0.50 1 d P B 2
H90A H -0.4597 0.5309 0.8563 0.057 Uiso 0.50 1 calc PR B 2
C91' C -0.6238(10) 0.5891(5) 0.8434(5) 0.057(3) Uiso 0.50 1 d P B 2
H91B H -0.6914 0.5583 0.8198 0.068 Uiso 0.50 1 calc PR B 2
C92' C -0.6626(11) 0.6477(5) 0.8558(5) 0.060(3) Uiso 0.50 1 d P B 2
H92B H -0.7563 0.6573 0.8425 0.072 Uiso 0.50 1 calc PR B 2
C93' C -0.5645(12) 0.6939(6) 0.8881(6) 0.057(3) Uiso 0.50 1 d P B 2
H93B H -0.5911 0.7360 0.8946 0.069 Uiso 0.50 1 calc PR B 2
C94' C -0.4299(11) 0.6785(5) 0.9105(6) 0.047(3) Uiso 0.50 1 d P B 2
H94B H -0.3634 0.7091 0.9354 0.056 Uiso 0.50 1 calc PR B 2
C95' C -0.2049(9) 0.5486(4) 0.9690(4) 0.044(2) Uiso 0.50 1 d P B 2
C96' C -0.2698(9) 0.5350(4) 1.0097(4) 0.048(2) Uiso 0.50 1 d P B 2
H96B H -0.3408 0.5619 1.0101 0.057 Uiso 0.50 1 calc PR B 2
C97' C -0.2298(10) 0.4823(5) 1.0492(5) 0.059(3) Uiso 0.50 1 d P . 2
H97B H -0.2754 0.4727 1.0764 0.071 Uiso 0.50 1 d PR . 2
C98' C -0.1251(10) 0.4436(5) 1.0499(5) 0.060(3) Uiso 0.50 1 d P . 2
H98B H -0.0987 0.4071 1.0767 0.072 Uiso 0.50 1 calc PR . 2
C99' C -0.0588(10) 0.4587(5) 1.0108(5) 0.056(2) Uiso 0.50 1 d P . 2
H99B H 0.0168 0.4332 1.0123 0.067 Uiso 0.50 1 d PR . 2
C10A C -0.1004(10) 0.5098(5) 0.9703(5) 0.050(2) Uiso 0.50 1 d P . 2
H10D H -0.0562 0.5189 0.9423 0.060 Uiso 0.50 1 d PR . 2
C101 C 0.5737(5) 0.8542(2) 0.8323(3) 0.0556(13) Uani 1 1 d . . .
H10E H 0.4818 0.8506 0.7967 0.067 Uiso 1 1 calc R . .
H10F H 0.5738 0.8321 0.8705 0.067 Uiso 1 1 calc R . .
C102 C 0.6775(6) 0.8259(3) 0.8122(4) 0.090(2) Uani 1 1 d . . .
H10G H 0.7010 0.7819 0.8287 0.108 Uiso 1 1 calc R . .
H10H H 0.6433 0.8243 0.7644 0.108 Uiso 1 1 calc R . .
C103 C 0.7976(6) 0.8687(3) 0.8408(4) 0.100(3) Uani 1 1 d . . .
H10I H 0.8740 0.8462 0.8748 0.120 Uiso 1 1 calc R . .
H10J H 0.8271 0.8825 0.8071 0.120 Uiso 1 1 calc R . .
C104 C 0.7567(4) 0.9236(2) 0.8685(3) 0.0557(13) Uani 1 1 d . . .
H10K H 0.8027 0.9230 0.9163 0.067 Uiso 1 1 calc R . .
H10L H 0.7816 0.9638 0.8535 0.067 Uiso 1 1 calc R . .
C1S C 0.1152(15) 0.2219(7) 0.3551(8) 0.110(5) Uiso 0.50 1 d PD . .
H1SA H 0.1427 0.1775 0.3527 0.165 Uiso 0.50 1 calc PR . .
H1SB H 0.0378 0.2325 0.3148 0.165 Uiso 0.50 1 calc PR . .
H1SC H 0.0890 0.2271 0.3915 0.165 Uiso 0.50 1 calc PR . .
C2S C 0.2263(15) 0.2639(6) 0.3645(9) 0.116(5) Uiso 0.50 1 d PD . .
H2SA H 0.2523 0.2548 0.3281 0.139 Uiso 0.50 1 calc PR . .
H2SB H 0.3032 0.2494 0.4041 0.139 Uiso 0.50 1 calc PR . .
C3S C 0.2225(14) 0.3335(6) 0.3705(8) 0.101(5) Uiso 0.50 1 d PD . .
H3SA H 0.1778 0.3433 0.3999 0.122 Uiso 0.50 1 calc PR . .
H3SB H 0.1614 0.3495 0.3274 0.122 Uiso 0.50 1 calc PR . .
C4S C 0.3485(15) 0.3730(7) 0.3933(9) 0.117(5) Uiso 0.50 1 d PD . .
H4SA H 0.4003 0.3645 0.4399 0.140 Uiso 0.50 1 calc PR . .
H4SB H 0.4039 0.3565 0.3708 0.140 Uiso 0.50 1 calc PR . .
C5S C 0.3398(17) 0.4436(7) 0.3859(10) 0.140(7) Uiso 0.50 1 d PD . .
H5SA H 0.2874 0.4611 0.4095 0.168 Uiso 0.50 1 calc PR . .
H5SB H 0.2877 0.4529 0.3395 0.168 Uiso 0.50 1 calc PR . .
C6S C 0.4740(17) 0.4790(9) 0.4095(10) 0.141(7) Uiso 0.50 1 d PD . .
H6SA H 0.4570 0.5251 0.4033 0.212 Uiso 0.50 1 calc PR . .
H6SB H 0.5252 0.4641 0.3848 0.212 Uiso 0.50 1 calc PR . .
H6SC H 0.5267 0.4708 0.4555 0.212 Uiso 0.50 1 calc PR . .
C7S C -0.769(2) 0.2978(12) 0.6589(9) 0.185(10) Uiso 0.50 1 d PD . .
H7SA H -0.8141 0.3021 0.6886 0.278 Uiso 0.50 1 calc PR . .
H7SB H -0.6708 0.2953 0.6839 0.278 Uiso 0.50 1 calc PR . .
H7SC H -0.8015 0.2587 0.6324 0.278 Uiso 0.50 1 calc PR . .
C8S C -0.803(3) 0.3549(11) 0.6158(12) 0.273(17) Uiso 0.50 1 d PD . .
H8SA H -0.8395 0.3899 0.6340 0.328 Uiso 0.50 1 calc PR . .
H8SB H -0.7197 0.3707 0.6125 0.328 Uiso 0.50 1 calc PR . .
C9S C -0.904(3) 0.3355(12) 0.5514(9) 0.189(10) Uiso 0.50 1 d PD . .
H9SA H -0.9826 0.3149 0.5555 0.227 Uiso 0.50 1 calc PR . .
H9SB H -0.8638 0.3040 0.5312 0.227 Uiso 0.50 1 calc PR . .
C10S C -0.951(3) 0.3930(10) 0.5099(11) 0.226(13) Uiso 0.50 1 d PD . .
H10A H -1.0008 0.4226 0.5271 0.271 Uiso 0.50 1 calc PR . .
H10B H -0.8724 0.4162 0.5088 0.271 Uiso 0.50 1 calc PR . .
C11S C -1.042(2) 0.3699(12) 0.4438(9) 0.179(9) Uiso 0.50 1 d PD . .
H11A H -1.1063 0.3369 0.4454 0.215 Uiso 0.50 1 calc PR . .
H11B H -0.9896 0.3519 0.4205 0.215 Uiso 0.50 1 calc PR . .
C12S C -1.116(4) 0.4301(14) 0.413(2) 0.32(2) Uiso 0.50 1 d PD . .
H12A H -1.1808 0.4202 0.3681 0.483 Uiso 0.50 1 calc PR . .
H12B H -1.0503 0.4619 0.4120 0.483 Uiso 0.50 1 calc PR . .
H12C H -1.1653 0.4474 0.4373 0.483 Uiso 0.50 1 calc PR . .

loop_
_atom_site_aniso_label
_atom_site_aniso_U_11
_atom_site_aniso_U_22
_atom_site_aniso_U_33
_atom_site_aniso_U_23
_atom_site_aniso_U_13
_atom_site_aniso_U_12
Zn 0.0244(3) 0.0308(3) 0.0414(3) 0.0063(2) 0.0113(2) -0.00109(18)
O1 0.0272(14) 0.0344(16) 0.0551(19) -0.0003(14) 0.0163(13) 0.0002(12)
N1 0.0271(17) 0.0264(17) 0.042(2) 0.0040(15) 0.0135(15) 0.0009(13)
N2 0.0265(17) 0.0329(18) 0.044(2) 0.0042(16) 0.0132(16) -0.0007(14)
N3 0.0267(17) 0.0286(17) 0.040(2) 0.0025(15) 0.0137(15) -0.0013(14)
N4 0.0263(17) 0.0297(18) 0.040(2) 0.0035(15) 0.0129(15) -0.0006(14)
N5 0.054(3) 0.084(3) 0.050(3) 0.028(2) 0.005(2) 0.011(2)
N7 0.061(3) 0.074(3) 0.052(3) 0.025(2) 0.016(2) 0.024(2)
C1 0.025(2) 0.033(2) 0.046(3) 0.0027(19) 0.0128(18) 0.0006(17)
C2 0.030(2) 0.046(3) 0.053(3) -0.001(2) 0.010(2) -0.0070(19)
C3 0.030(2) 0.046(3) 0.046(3) 0.005(2) 0.003(2) -0.0005(19)
C4 0.027(2) 0.038(2) 0.040(2) 0.0023(19) 0.0091(18) 0.0034(17)
C5 0.032(2) 0.039(2) 0.039(2) 0.006(2) 0.0100(19) 0.0073(18)
C6 0.033(2) 0.036(2) 0.043(3) 0.0087(19) 0.017(2) 0.0055(18)
C7 0.039(2) 0.044(3) 0.042(3) 0.015(2) 0.014(2) 0.006(2)
C8 0.040(2) 0.036(2) 0.053(3) 0.011(2) 0.023(2) 0.0001(19)
C9 0.033(2) 0.029(2) 0.049(3) 0.0082(19) 0.020(2) 0.0046(17)
C10 0.030(2) 0.028(2) 0.050(3) 0.0019(19) 0.020(2) 0.0003(17)
C11 0.028(2) 0.027(2) 0.045(2) 0.0025(19) 0.0171(19) -0.0002(16)
C12 0.025(2) 0.035(2) 0.050(3) -0.002(2) 0.0117(19) -0.0045(17)
C13 0.027(2) 0.038(2) 0.043(3) 0.001(2) 0.0094(19) -0.0010(17)
C14 0.027(2) 0.030(2) 0.043(3) 0.0016(18) 0.0140(18) 0.0022(16)
C15 0.030(2) 0.032(2) 0.038(2) 0.0033(18) 0.0124(18) 0.0058(17)
C16 0.027(2) 0.030(2) 0.042(2) 0.0044(18) 0.0130(19) 0.0032(16)
C17 0.039(2) 0.033(2) 0.042(3) 0.0080(19) 0.017(2) 0.0005(18)
C18 0.038(2) 0.033(2) 0.053(3) 0.005(2) 0.023(2) -0.0021(18)
C19 0.032(2) 0.026(2) 0.046(3) 0.0056(18) 0.0199(19) 0.0011(16)
C20 0.026(2) 0.032(2) 0.049(3) -0.001(2) 0.0158(19) -0.0014(17)
C21 0.038(2) 0.041(3) 0.051(3) 0.005(2) 0.017(2) 0.006(2)
C22 0.043(3) 0.049(3) 0.046(3) 0.008(2) 0.016(2) 0.009(2)
C23 0.043(3) 0.059(3) 0.041(3) 0.004(2) 0.014(2) 0.010(2)
C24 0.063(3) 0.054(3) 0.047(3) 0.007(2) 0.009(3) 0.002(2)
C25 0.068(4) 0.059(3) 0.049(3) 0.015(3) 0.010(3) 0.010(3)
C26 0.053(3) 0.066(3) 0.044(3) 0.015(3) 0.015(2) 0.018(3)
C27 0.045(3) 0.077(4) 0.054(3) 0.019(3) 0.007(2) 0.001(3)
C28 0.049(3) 0.065(3) 0.054(3) 0.019(3) 0.011(2) 0.006(2)
C29 0.055(3) 0.077(4) 0.042(3) 0.015(3) 0.008(3) 0.019(3)
C30 0.070(4) 0.103(5) 0.051(3) -0.009(3) 0.024(3) 0.005(3)
C31 0.063(4) 0.106(5) 0.070(4) -0.012(4) 0.033(3) 0.010(3)
C32 0.053(3) 0.078(4) 0.060(4) 0.007(3) 0.016(3) 0.016(3)
C33 0.079(4) 0.066(4) 0.058(4) 0.007(3) 0.023(3) 0.021(3)
C34 0.066(4) 0.065(4) 0.066(4) 0.008(3) 0.028(3) 0.022(3)
C35 0.081(4) 0.065(4) 0.047(3) 0.006(3) 0.000(3) 0.010(3)
C41 0.035(2) 0.031(2) 0.047(3) 0.0028(19) 0.019(2) -0.0009(19)
C42 0.039(2) 0.037(2) 0.054(3) 0.008(2) 0.020(2) 0.002(2)
C43 0.043(3) 0.031(2) 0.077(3) 0.009(2) 0.036(3) 0.0019(19)
C44 0.047(3) 0.037(2) 0.057(3) 0.003(2) 0.027(2) -0.006(2)
C45 0.042(3) 0.037(3) 0.082(4) -0.002(2) 0.035(3) -0.009(2)
C46 0.049(3) 0.040(3) 0.135(5) 0.035(3) 0.054(3) 0.010(2)
C47 0.041(3) 0.103(5) 0.207(8) 0.112(6) 0.056(4) 0.029(3)
C48 0.037(3) 0.081(4) 0.144(6) 0.066(4) 0.041(3) 0.014(3)
C49 0.039(2) 0.042(3) 0.067(3) 0.019(2) 0.029(2) 0.005(2)
C50 0.052(3) 0.036(3) 0.076(4) 0.003(2) 0.028(3) 0.004(2)
C51 0.041(3) 0.045(3) 0.108(5) 0.005(3) 0.013(3) -0.007(2)
C52 0.037(3) 0.052(3) 0.138(6) 0.011(3) 0.033(3) 0.008(2)
C53 0.053(3) 0.042(3) 0.077(4) 0.002(2) 0.038(3) 0.006(2)
C54 0.045(3) 0.040(3) 0.062(3) 0.006(2) 0.022(2) -0.008(2)
C61 0.034(2) 0.029(2) 0.046(3) 0.001(2) 0.017(2) -0.0019(17)
C62 0.038(2) 0.032(2) 0.046(3) 0.002(2) 0.016(2) 0.0033(18)
C63 0.042(3) 0.040(3) 0.040(3) 0.005(2) 0.014(2) 0.0076(19)
C64 0.047(3) 0.063(3) 0.040(3) 0.010(2) 0.017(2) 0.004(2)
C65 0.043(3) 0.076(4) 0.047(3) 0.016(3) 0.018(2) 0.011(2)
C66 0.052(3) 0.066(3) 0.048(3) 0.014(3) 0.020(2) 0.022(2)
C67 0.059(3) 0.057(3) 0.052(3) 0.018(2) 0.029(3) 0.013(2)
C68 0.045(3) 0.048(3) 0.050(3) 0.010(2) 0.020(2) 0.009(2)
C69 0.057(3) 0.082(4) 0.042(3) 0.017(3) 0.018(3) 0.022(3)
C70 0.067(4) 0.083(4) 0.043(3) 0.017(3) 0.016(3) 0.028(3)
C71 0.075(4) 0.090(5) 0.056(4) 0.014(3) 0.022(3) 0.016(4)
C72 0.068(4) 0.097(5) 0.073(4) 0.011(4) 0.028(3) 0.007(4)
C73 0.064(4) 0.104(6) 0.092(5) 0.021(4) 0.029(4) 0.026(4)
C74 0.063(4) 0.076(4) 0.083(4) 0.023(3) 0.027(3) 0.024(3)
C75 0.072(4) 0.066(4) 0.058(4) 0.019(3) 0.024(3) 0.027(3)
C76 0.074(4) 0.090(5) 0.063(4) 0.030(3) 0.018(3) 0.004(3)
C77 0.114(6) 0.099(6) 0.085(5) 0.028(5) 0.025(5) -0.006(5)
C78 0.140(7) 0.083(5) 0.118(7) 0.056(5) 0.046(6) 0.031(5)
C79 0.186(9) 0.065(5) 0.105(6) 0.016(4) 0.034(6) 0.031(5)
C80 0.179(8) 0.068(5) 0.085(5) 0.033(4) 0.050(5) 0.060(5)
C81 0.032(2) 0.035(2) 0.051(3) 0.001(2) 0.017(2) 0.0010(19)
C82 0.032(2) 0.037(2) 0.059(3) 0.002(2) 0.019(2) -0.0024(19)
C83 0.033(2) 0.028(2) 0.101(4) -0.007(2) 0.029(3) -0.0059(19)
C89 0.031(2) 0.034(2) 0.059(3) 0.002(2) 0.020(2) -0.0047(18)
C101 0.052(3) 0.042(3) 0.077(4) -0.010(3) 0.031(3) -0.011(2)
C102 0.069(4) 0.059(4) 0.133(6) -0.024(4) 0.034(4) -0.001(3)
C103 0.050(3) 0.084(5) 0.156(7) -0.043(5) 0.033(4) -0.002(3)
C104 0.031(2) 0.060(3) 0.073(4) -0.011(3) 0.019(2) -0.002(2)

loop_
_atom_type_symbol
_atom_type_description
_atom_type_scat_dispersion_real
_atom_type_scat_dispersion_imag
_atom_type_scat_source
C C 0.0033 0.0016 'International Tables Vol C Tables 4.2.6.8 and 6.1.1.4'
H H 0.0000 0.0000 'International Tables Vol C Tables 4.2.6.8 and 6.1.1.4'
N N 0.0061 0.0033 'International Tables Vol C Tables 4.2.6.8 and 6.1.1.4'
O O 0.0106 0.0060 'International Tables Vol C Tables 4.2.6.8 and 6.1.1.4'
Zn Zn 0.2839 1.4301 'International Tables Vol C Tables 4.2.6.8 and 6.1.1.4'

loop_
_geom_angle_atom_site_label_1
_geom_angle_atom_site_label_2
_geom_angle_atom_site_label_3
_geom_angle
_geom_angle_site_symmetry_1
_geom_angle_site_symmetry_3
N1 Zn N2 89.42(13) . .
N1 Zn N4 89.73(13) . .
N2 Zn N4 169.89(13) . .
N1 Zn N3 168.65(13) . .
N2 Zn N3 89.48(13) . .
N4 Zn N3 89.38(13) . .
N1 Zn O1 95.26(12) . .
N2 Zn O1 96.20(12) . .
N4 Zn O1 93.91(12) . .
N3 Zn O1 96.09(12) . .
C101 O1 C104 107.1(3) . .
C101 O1 Zn 121.6(3) . .
C104 O1 Zn 121.7(3) . .
C6 N1 C9 106.1(3) . .
C6 N1 Zn 126.9(3) . .
C9 N1 Zn 126.5(3) . .
C4 N2 C1 106.2(3) . .
C4 N2 Zn 126.9(3) . .
C1 N2 Zn 126.9(3) . .
C16 N3 C19 106.1(3) . .
C16 N3 Zn 126.9(2) . .
C19 N3 Zn 126.6(3) . .
C14 N4 C11 105.6(3) . .
C14 N4 Zn 127.0(3) . .
C11 N4 Zn 126.7(3) . .
C26 N5 C35 122.9(5) . .
C26 N5 C29 119.9(4) . .
C35 N5 C29 117.1(4) . .
C55 N6 C46 124.6(6) . .
C55 N6 C49 118.7(6) . .
C46 N6 C49 115.7(5) . .
C55' N6' C49 120.6(6) . .
C55' N6' C46 118.4(6) . .
C49 N6' C46 117.0(6) . .
C75 N7 C69 118.8(4) . .
C75 N7 C66 121.3(5) . .
C69 N7 C66 118.4(4) . .
C95 N8 C86 122.0(7) . .
C95 N8 C89 118.4(6) . .
C86 N8 C89 119.0(6) . .
C89 N8' C86' 118.1(7) . .
C89 N8' C95' 121.2(7) . .
C86' N8' C95' 120.5(7) . .
N2 C1 C20 125.2(4) . .
N2 C1 C2 109.7(4) . .
C20 C1 C2 125.1(4) . .
C3 C2 C1 107.2(4) . .
C2 C3 C4 107.0(4) . .
N2 C4 C5 125.5(4) . .
N2 C4 C3 109.9(4) . .
C5 C4 C3 124.6(4) . .
C4 C5 C6 125.2(4) . .
C4 C5 C21 116.9(4) . .
C6 C5 C21 117.9(4) . .
N1 C6 C5 125.4(4) . .
N1 C6 C7 109.9(4) . .
C5 C6 C7 124.7(4) . .
C8 C7 C6 106.8(4) . .
C7 C8 C9 107.2(4) . .
N1 C9 C10 125.0(4) . .
N1 C9 C8 110.0(4) . .
C10 C9 C8 125.0(4) . .
C11 C10 C9 126.1(4) . .
C11 C10 C41 117.3(4) . .
C9 C10 C41 116.6(4) . .
N4 C11 C10 124.7(4) . .
N4 C11 C12 110.7(3) . .
C10 C11 C12 124.6(4) . .
C13 C12 C11 106.5(3) . .
C12 C13 C14 107.0(4) . .
N4 C14 C15 124.8(3) . .
N4 C14 C13 110.3(3) . .
C15 C14 C13 124.9(4) . .
C16 C15 C14 125.6(4) . .
C16 C15 C61 116.6(4) . .
C14 C15 C61 117.8(4) . .
N3 C16 C15 125.2(4) . .
N3 C16 C17 110.2(3) . .
C15 C16 C17 124.6(4) . .
C18 C17 C16 107.0(4) . .
C17 C18 C19 107.1(4) . .
N3 C19 C20 125.3(4) . .
N3 C19 C18 109.6(4) . .
C20 C19 C18 125.1(4) . .
C1 C20 C19 125.7(4) . .
C1 C20 C81 117.7(4) . .
C19 C20 C81 116.6(4) . .
C22 C21 C5 177.0(5) . .
C21 C22 C23 175.3(5) . .
C28 C23 C24 116.4(4) . .
C28 C23 C22 120.6(4) . .
C24 C23 C22 123.0(5) . .
C25 C24 C23 122.2(5) . .
C24 C25 C26 120.7(5) . .
C27 C26 C25 118.6(5) . .
C27 C26 N5 120.2(5) . .
C25 C26 N5 121.2(5) . .
C26 C27 C28 120.0(5) . .
C23 C28 C27 122.0(5) . .
C34 C29 C30 119.1(6) . .
C34 C29 N5 120.9(5) . .
C30 C29 N5 120.0(5) . .
C31 C30 C29 119.4(6) . .
C32 C31 C30 121.2(6) . .
C31 C32 C33 119.2(6) . .
C34 C33 C32 120.2(6) . .
C29 C34 C33 121.0(6) . .
C40' C35 C36 98.1(12) . .
C40' C35 N5 127.7(10) . .
C36 C35 N5 134.2(9) . .
C40' C35 C36' 124.5(11) . .
C36 C35 C36' 27.7(6) . .
N5 C35 C36' 107.2(8) . .
C40' C35 C40 12.7(11) . .
C36 C35 C40 110.6(10) . .
N5 C35 C40 115.1(7) . .
C36' C35 C40 137.2(9) . .
C35 C36 C37 131.1(13) . .
C38 C37 C36 114.5(12) . .
C39 C38 C37 122.1(14) . .
C40 C39 C38 120.7(14) . .
C39 C40 C35 120.7(12) . .
C37' C36' C35 114.0(13) . .
C36' C37' C38' 114.1(14) . .
C39' C38' C37' 127(2) . .
C38' C39' C40' 116(2) . .
C35 C40' C39' 123.5(17) . .
C42 C41 C10 176.2(5) . .
C41 C42 C43 175.8(5) . .
C48 C43 C44 117.9(4) . .
C48 C43 C42 119.5(4) . .
C44 C43 C42 122.6(4) . .
C45 C44 C43 121.2(4) . .
C44 C45 C46 120.2(5) . .
C47 C46 C45 119.5(4) . .
C47 C46 N6 111.6(6) . .
C45 C46 N6 127.6(5) . .
C47 C46 N6' 127.6(5) . .
C45 C46 N6' 111.9(5) . .
N6 C46 N6' 26.4(3) . .
C46 C47 C48 119.8(5) . .
C43 C48 C47 121.3(5) . .
C50 C49 C54 119.0(4) . .
C50 C49 N6' 111.2(5) . .
C54 C49 N6' 128.7(5) . .
C50 C49 N6 125.5(5) . .
C54 C49 N6 114.1(5) . .
N6' C49 N6 26.5(3) . .
C51 C50 C49 119.5(5) . .
C52 C51 C50 121.4(5) . .
C53 C52 C51 119.1(5) . .
C52 C53 C54 120.5(5) . .
C53 C54 C49 120.4(4) . .
C56 C55 C60 117.6(9) . .
C56 C55 N6 122.6(8) . .
C60 C55 N6 119.8(8) . .
C55 C56 C57 121.5(9) . .
C58 C57 C56 119.8(10) . .
C59 C58 C57 121.0(11) . .
C58 C59 C60 118.7(12) . .
C59 C60 C55 121.4(11) . .
C56' C55' C60' 119.5(10) . .
C56' C55' N6' 122.2(9) . .
C60' C55' N6' 118.2(9) . .
C55' C56' C57' 122.2(11) . .
C58' C57' C56' 116.8(13) . .
C57' C58' C59' 124.5(14) . .
C58' C59' C60' 117.2(13) . .
C58' C59' C98' 155.0(12) . 2_677
C60' C59' C98' 86.8(9) . 2_677
C58' C59' C97' 145.4(11) . 2_677
C60' C59' C97' 52.5(7) . 2_677
C98' C59' C97' 45.1(6) 2_677 2_677
C55' C60' C59' 119.8(11) . .
C55' C60' C97' 141.2(10) . 2_677
C59' C60' C97' 77.2(9) . 2_677
C62 C61 C15 177.3(4) . .
C61 C62 C63 176.7(5) . .
C68 C63 C64 117.5(4) . .
C68 C63 C62 123.0(4) . .
C64 C63 C62 119.5(4) . .
C65 C64 C63 121.3(4) . .
C64 C65 C66 120.8(5) . .
C65 C66 C67 118.2(4) . .
C65 C66 N7 121.0(5) . .
C67 C66 N7 120.8(5) . .
C68 C67 C66 120.3(4) . .
C67 C68 C63 121.9(4) . .
C74 C69 C70 119.5(6) . .
C74 C69 N7 121.1(6) . .
C70 C69 N7 119.5(5) . .
C71 C70 C69 120.1(5) . .
C72 C71 C70 120.1(7) . .
C71 C72 C73 119.4(6) . .
C74 C73 C72 121.0(6) . .
C73 C74 C69 119.8(6) . .
C76 C75 C80 119.2(6) . .
C76 C75 N7 120.3(6) . .
C80 C75 N7 120.5(5) . .
C75 C76 C77 120.3(7) . .
C78 C77 C76 120.2(7) . .
C77 C78 C79 120.9(7) . .
C80 C79 C78 117.7(8) . .
C79 C80 C75 121.8(7) . .
C82 C81 C20 179.1(5) . .
C81 C82 C83 174.6(5) . .
C84 C83 C88' 89.0(7) . .
C84 C83 C82 127.1(6) . .
C88' C83 C82 133.5(7) . .
C84 C83 C88 119.5(6) . .
C88' C83 C88 34.5(5) . .
C82 C83 C88 111.9(5) . .
C84 C83 C84' 36.9(5) . .
C88' C83 C84' 112.1(7) . .
C82 C83 C84' 114.2(5) . .
C88 C83 C84' 127.1(5) . .
C83 C84 C85 124.1(8) . .
C86 C85 C84 119.8(9) . .
C85 C86 C87 120.8(9) . .
C85 C86 N8 120.3(9) . .
C87 C86 N8 118.9(8) . .
C86 C87 C88 119.7(8) . .
C87 C88 C83 115.7(7) . .
C85' C84' C83 119.9(8) . .
C86' C85' C84' 119.1(9) . .
C85' C86' C87' 121.6(9) . .
C85' C86' N8' 120.3(8) . .
C87' C86' N8' 118.1(9) . .
C86' C87' C88' 116.9(10) . .
C83 C88' C87' 130.3(10) . .
C90 C89 C94' 109.2(7) . .
C90 C89 C94 124.6(7) . .
C94' C89 C94 22.8(5) . .
C90 C89 C90' 62.9(6) . .
C94' C89 C90' 120.0(7) . .
C94 C89 C90' 109.3(6) . .
C90 C89 N8' 89.3(6) . .
C94' C89 N8' 120.5(7) . .
C94 C89 N8' 130.4(6) . .
C90' C89 N8' 118.7(6) . .
C90 C89 N8 119.4(6) . .
C94' C89 N8 129.9(6) . .
C94 C89 N8 115.7(6) . .
C90' C89 N8 93.5(5) . .
N8' C89 N8 52.6(4) . .
C89 C90 C91 118.2(8) . .
C92 C91 C90 121.1(10) . .
C91 C92 C93 120.5(10) . .
C92 C93 C94 120.0(10) . .
C89 C94 C93 115.5(9) . .
C96 C95 C100 116.8(8) . .
C96 C95 N8 120.8(7) . .
C100 C95 N8 122.4(7) . .
C97 C96 C95 120.3(9) . .
C96 C97 C98 121.6(10) . .
C99 C98 C97 115.8(10) . .
C100 C99 C98 123.8(9) . .
C99 C100 C95 121.7(9) . .
C89 C90' C91' 117.7(8) . .
C92' C91' C90' 121.7(10) . .
C91' C92' C93' 119.6(11) . .
C94' C93' C92' 119.8(12) . .
C93' C94' C89 121.0(10) . .
C10A C95' C96' 119.1(9) . .
C10A C95' N8' 121.4(8) . .
C96' C95' N8' 119.5(8) . .
C97' C96' C95' 119.7(9) . .
C98' C97' C96' 120.7(10) . .
C98' C97' C60' 102.3(9) . 2_677
C96' C97' C60' 97.3(9) . 2_677
C98' C97' C59' 66.5(7) . 2_677
C96' C97' C59' 146.0(9) . 2_677
C60' C97' C59' 50.3(7) 2_677 2_677
C97' C98' C99' 119.0(10) . .
C97' C98' C59' 68.4(8) . 2_677
C99' C98' C59' 144.7(9) . 2_677
C10A C99' C98' 120.5(10) . .
C10A C99' C10A 83.2(7) . 2_567
C98' C99' C10A 131.1(9) . 2_567
C99' C10A C95' 120.9(9) . .
C99' C10A C99' 96.8(7) . 2_567
C95' C10A C99' 120.4(8) . 2_567
O1 C101 C102 105.4(4) . .
C103 C102 C101 105.5(5) . .
C104 C103 C102 106.9(5) . .
O1 C104 C103 107.6(4) . .
C1S C2S C3S 124.8(14) . .
C2S C3S C4S 121.7(12) . .
C5S C4S C3S 120.3(13) . .
C4S C5S C6S 116.0(15) . .
C9S C8S C7S 108.5(10) . .
C8S C9S C10S 109.5(18) . .
C11S C10S C9S 107.1(9) . .
C10S C11S C12S 102(2) . .

loop_
_geom_bond_atom_site_label_1
_geom_bond_atom_site_label_2
_geom_bond_distance
_geom_bond_site_symmetry_2
Zn N1 2.051(3) .
Zn N2 2.057(3) .
Zn N4 2.057(3) .
Zn N3 2.057(3) .
Zn O1 2.179(3) .
O1 C101 1.433(5) .
O1 C104 1.438(5) .
N1 C6 1.371(5) .
N1 C9 1.374(5) .
N2 C4 1.371(5) .
N2 C1 1.373(5) .
N3 C16 1.369(5) .
N3 C19 1.374(5) .
N4 C14 1.368(5) .
N4 C11 1.368(5) .
N5 C26 1.402(6) .
N5 C35 1.419(8) .
N5 C29 1.432(7) .
N6 C55 1.412(11) .
N6 C46 1.448(8) .
N6 C49 1.474(8) .
N6' C55' 1.428(11) .
N6' C49 1.430(8) .
N6' C46 1.471(8) .
N7 C75 1.404(7) .
N7 C69 1.423(7) .
N7 C66 1.424(6) .
N8 C95 1.420(11) .
N8 C86 1.439(12) .
N8 C89 1.480(8) .
N8' C89 1.409(8) .
N8' C86' 1.432(12) .
N8' C95' 1.441(12) .
C1 C20 1.406(6) .
C1 C2 1.439(6) .
C2 C3 1.349(6) .
C3 C4 1.438(6) .
C4 C5 1.409(6) .
C5 C6 1.411(6) .
C5 C21 1.430(6) .
C6 C7 1.442(6) .
C7 C8 1.352(6) .
C8 C9 1.433(6) .
C9 C10 1.413(6) .
C10 C11 1.412(6) .
C10 C41 1.439(6) .
C11 C12 1.432(6) .
C12 C13 1.352(6) .
C13 C14 1.434(5) .
C14 C15 1.421(6) .
C15 C16 1.414(6) .
C15 C61 1.421(6) .
C16 C17 1.431(6) .
C17 C18 1.350(6) .
C18 C19 1.439(6) .
C19 C20 1.408(6) .
C20 C81 1.430(6) .
C21 C22 1.197(6) .
C22 C23 1.426(6) .
C23 C28 1.391(7) .
C23 C24 1.402(7) .
C24 C25 1.364(7) .
C25 C26 1.392(7) .
C26 C27 1.388(7) .
C27 C28 1.391(7) .
C29 C34 1.369(8) .
C29 C30 1.396(8) .
C30 C31 1.390(9) .
C31 C32 1.365(8) .
C32 C33 1.384(8) .
C33 C34 1.380(8) .
C35 C40' 1.145(17) .
C35 C36 1.297(13) .
C35 C36' 1.499(14) .
C35 C40 1.588(17) .
C36 C37 1.454(19) .
C37 C38 1.40(2) .
C38 C39 1.39(2) .
C39 C40 1.378(18) .
C36' C37' 1.42(2) .
C37' C38' 1.45(3) .
C38' C39' 1.24(3) .
C39' C40' 1.43(2) .
C41 C42 1.192(6) .
C42 C43 1.440(6) .
C43 C48 1.382(7) .
C43 C44 1.391(6) .
C44 C45 1.381(6) .
C45 C46 1.383(7) .
C46 C47 1.379(8) .
C47 C48 1.394(7) .
C49 C50 1.380(6) .
C49 C54 1.387(6) .
C50 C51 1.372(7) .
C51 C52 1.372(7) .
C52 C53 1.365(7) .
C53 C54 1.374(6) .
C55 C56 1.328(12) .
C55 C60 1.403(14) .
C56 C57 1.397(13) .
C57 C58 1.355(14) .
C58 C59 1.344(16) .
C59 C60 1.388(16) .
C55' C56' 1.355(14) .
C55' C60' 1.382(14) .
C56' C57' 1.413(16) .
C57' C58' 1.346(18) .
C58' C59' 1.366(17) .
C59' C60' 1.430(16) .
C59' C98' 1.786(17) 2_677
C59' C97' 1.811(16) 2_677
C60' C97' 1.474(15) 2_677
C61 C62 1.201(6) .
C62 C63 1.430(6) .
C63 C68 1.390(6) .
C63 C64 1.391(6) .
C64 C65 1.377(6) .
C65 C66 1.389(7) .
C66 C67 1.401(7) .
C67 C68 1.370(6) .
C69 C74 1.380(7) .
C69 C70 1.390(8) .
C70 C71 1.386(9) .
C71 C72 1.376(8) .
C72 C73 1.379(9) .
C73 C74 1.377(9) .
C75 C76 1.370(8) .
C75 C80 1.377(10) .
C76 C77 1.372(9) .
C77 C78 1.364(11) .
C78 C79 1.392(11) .
C79 C80 1.374(10) .
C81 C82 1.196(6) .
C82 C83 1.435(6) .
C83 C84 1.227(9) .
C83 C88' 1.246(10) .
C83 C88 1.549(10) .
C83 C84' 1.608(11) .
C84 C85 1.375(12) .
C85 C86 1.372(13) .
C86 C87 1.384(14) .
C87 C88 1.387(11) .
C84' C85' 1.386(12) .
C85' C86' 1.381(13) .
C86' C87' 1.405(15) .
C87' C88' 1.410(15) .
C89 C90 1.324(10) .
C89 C94' 1.372(12) .
C89 C94 1.390(11) .
C89 C90' 1.398(10) .
C90 C91 1.392(13) .
C91 C92 1.344(13) .
C92 C93 1.377(14) .
C93 C94 1.424(15) .
C95 C96 1.392(12) .
C95 C100 1.410(12) .
C96 C97 1.369(13) .
C97 C98 1.427(14) .
C98 C99 1.358(13) .
C99 C100 1.321(12) .
C90' C91' 1.404(13) .
C91' C92' 1.353(14) .
C92' C93' 1.390(16) .
C93' C94' 1.366(16) .
C95' C10A 1.376(13) .
C95' C96' 1.403(13) .
C96' C97' 1.382(14) .
C97' C98' 1.380(14) .
C97' C60' 1.474(15) 2_677
C97' C59' 1.811(16) 2_677
C98' C99' 1.392(14) .
C98' C59' 1.786(17) 2_677
C99' C10A 1.370(14) .
C99' C10A 1.722(14) 2_567
C10A C99' 1.722(14) 2_567
C101 C102 1.487(8) .
C102 C103 1.484(8) .
C103 C104 1.446(8) .
C1S C2S 1.431(9) .
C2S C3S 1.458(9) .
C3S C4S 1.488(9) .
C4S C5S 1.485(9) .
C5S C6S 1.515(10) .
C7S C8S 1.503(10) .
C8S C9S 1.470(10) .
C9S C10S 1.493(10) .
C10S C11S 1.486(10) .
C11S C12S 1.509(10) .
